data_7100121
loop_
_publ_author_name
'Guo-Xin Jin'
'Chun-Xia Ren'
'Jianqiang Wang'

_publ_section_title
;
Route to Multicluster Containing Ancillary
ortho-Carborane-1,2-Dithiolato Ligands
;
_journal_name_full 'Chemical Communications'
_journal_paper_doi 10.1039/b505041c
_journal_year 2005
_chemical_formula_sum 'C48 H57 Cl6 Ir3 N6'
_chemical_formula_weight 1507.30
_space_group_IT_number 160
_symmetry_cell_setting trigonal
_symmetry_space_group_name_Hall 'R 3 -2"'
_symmetry_space_group_name_H-M 'R 3 m :H'
_cell_angle_alpha 90.00
_cell_angle_beta 90.00
_cell_angle_gamma 120.00
_cell_formula_units_Z 3
_cell_length_a 24.096(7)
_cell_length_b 24.096(7)
_cell_length_c 7.479(3)
_cell_measurement_temperature 293(2)
_cell_volume 3761(2)
_diffrn_ambient_temperature 293(2)
_exptl_crystal_density_diffrn 1.997
_cod_depositor_comments
;
The following automatic conversions were performed:
'_symmetry_cell_setting' value 'Trigonal' changed to 'trigonal' according
to '/home/saulius/struct/CIF-dictionaries/cif_core.dic' dictionary named
'cif_core.dic' version 2.4.1 from 2010-06-29.

Automatic conversion script
Id: cif_fix_enum 1527 2010-12-29 10:47:43Z saulius 
;
_cod_original_sg_symbol_H-M 'R 3 m'
_cod_database_code 7100121

loop_
_symmetry_equiv_pos_as_xyz
'x, y, z'
'-y, x-y, z'
'-x+y, -x, z'
'-y, -x, z'
'-x+y, y, z'
'x, x-y, z'
'x+2/3, y+1/3, z+1/3'
'-y+2/3, x-y+1/3, z+1/3'
'-x+y+2/3, -x+1/3, z+1/3'
'-y+2/3, -x+1/3, z+1/3'
'-x+y+2/3, y+1/3, z+1/3'
'x+2/3, x-y+1/3, z+1/3'
'x+1/3, y+2/3, z+2/3'
'-y+1/3, x-y+2/3, z+2/3'
'-x+y+1/3, -x+2/3, z+2/3'
'-y+1/3, -x+2/3, z+2/3'
'-x+y+1/3, y+2/3, z+2/3'
'x+1/3, x-y+2/3, z+2/3'

loop_
_atom_site_label
_atom_site_type_symbol
_atom_site_fract_x
_atom_site_fract_y
_atom_site_fract_z
_atom_site_U_iso_or_equiv
_atom_site_adp_type
_atom_site_occupancy
_atom_site_symmetry_multiplicity
_atom_site_calc_flag
_atom_site_refinement_flags
_atom_site_disorder_assembly
_atom_site_disorder_group
Ir1 Ir -0.03599(4) 0.48200(2) 0.1669 0.0383(3) Uani 1 2 d S . .
Cl1 Cl -0.0442(3) 0.4080(3) -0.0605(7) 0.0586(15) Uani 1 1 d . . .
C1 C -0.0238(11) 0.4881(6) 0.458(3) 0.048(7) Uani 1 2 d S . .
C2 C -0.0599(9) 0.4218(8) 0.406(2) 0.051(5) Uani 1 1 d U . .
C3 C -0.1178(7) 0.4156(8) 0.314(3) 0.054(6) Uani 1 1 d . . .
C4 C 0.0369(14) 0.5184(7) 0.554(4) 0.066(7) Uani 1 2 d SU . .
H4A H 0.0508 0.5630 0.5718 0.099 Uiso 0.50 1 calc PR . .
H4B H 0.0684 0.5145 0.4851 0.099 Uiso 0.50 1 calc PR . .
H4C H 0.0314 0.4978 0.6673 0.099 Uiso 0.50 1 calc PR . .
C5 C -0.0400(9) 0.3738(9) 0.443(3) 0.070(6) Uani 1 1 d U . .
H5A H -0.0570 0.3538 0.5562 0.105 Uiso 1 1 calc R . .
H5B H 0.0059 0.3947 0.4458 0.105 Uiso 1 1 calc R . .
H5C H -0.0561 0.3419 0.3504 0.105 Uiso 1 1 calc R . .
C6 C -0.1716(10) 0.3503(10) 0.250(3) 0.090(8) Uani 1 1 d U . .
H6A H -0.2031 0.3308 0.3431 0.136 Uiso 1 1 calc R . .
H6B H -0.1542 0.3232 0.2220 0.136 Uiso 1 1 calc R . .
H6C H -0.1913 0.3560 0.1456 0.136 Uiso 1 1 calc R . .
C7 C 0.0986(7) 0.5952(7) 0.104(2) 0.029(4) Uani 1 1 d . . .
H7A H 0.0767 0.6179 0.1008 0.035 Uiso 1 1 calc R . .
C8 C 0.1639(8) 0.6309(7) 0.094(2) 0.033(4) Uani 1 1 d . . .
H8A H 0.1845 0.6754 0.0904 0.040 Uiso 1 1 calc R . .
C9 C 0.1988(10) 0.5994(5) 0.091(3) 0.030(6) Uani 1 2 d S . .
C10 C 0.2701(10) 0.6350(5) 0.079(3) 0.027(5) Uani 1 2 d S . .
N1 N 0.0624(8) 0.5312(4) 0.117(2) 0.029(4) Uani 1 2 d S . .
N2 N 0.3009(4) 0.6991(4) 0.074(2) 0.038(5) Uani 1 2 d S . .

loop_
_atom_site_aniso_label
_atom_site_aniso_U_11
_atom_site_aniso_U_22
_atom_site_aniso_U_33
_atom_site_aniso_U_23
_atom_site_aniso_U_13
_atom_site_aniso_U_12
Ir1 0.0349(7) 0.0389(5) 0.0397(5) 0.0008(3) 0.0015(6) 0.0174(3)
Cl1 0.054(3) 0.054(3) 0.054(4) -0.019(3) 0.001(3) 0.017(3)
C1 0.048(17) 0.062(13) 0.030(14) 0.015(6) 0.029(13) 0.024(8)
C2 0.062(9) 0.050(8) 0.034(8) 0.017(6) 0.013(7) 0.024(7)
C3 0.019(9) 0.059(13) 0.068(13) -0.007(10) 0.013(9) 0.009(8)
C4 0.067(10) 0.069(9) 0.061(11) -0.001(4) -0.002(8) 0.034(5)
C5 0.082(10) 0.064(9) 0.066(9) 0.011(7) -0.001(8) 0.039(8)
C6 0.088(11) 0.083(11) 0.083(11) -0.004(8) -0.006(8) 0.030(8)
C7 0.022(9) 0.032(9) 0.034(10) 0.019(8) 0.009(7) 0.013(8)
C8 0.045(11) 0.022(8) 0.037(10) 0.000(7) -0.017(8) 0.020(8)
C9 0.030(14) 0.035(11) 0.023(13) 0.011(5) 0.021(11) 0.015(7)
C10 0.036(14) 0.031(10) 0.014(12) -0.006(5) -0.013(10) 0.018(7)
N1 0.058(12) 0.027(7) 0.011(9) 0.003(4) 0.007(8) 0.029(6)
N2 0.042(9) 0.042(9) 0.028(12) -0.001(5) 0.001(5) 0.020(11)

loop_
_geom_bond_atom_site_label_1
_geom_bond_atom_site_label_2
_geom_bond_distance
_geom_bond_site_symmetry_2
_geom_bond_publ_flag
Ir1 N1 2.086(17) . ?
Ir1 C3 2.122(16) 6_565 ?
Ir1 C3 2.122(16) . ?
Ir1 C1 2.19(2) . ?
Ir1 C2 2.191(16) 6_565 ?
Ir1 C2 2.191(16) . ?
Ir1 Cl1 2.400(5) 6_565 ?
Ir1 Cl1 2.400(5) . ?
C1 C2 1.44(2) 6_565 ?
C1 C2 1.44(2) . ?
C1 C4 1.46(3) . ?
C2 C5 1.48(2) . ?
C2 C3 1.49(2) . ?
C3 C3 1.23(3) 6_565 ?
C3 C6 1.53(2) . ?
C4 H4A 0.9600 . ?
C4 H4B 0.9600 . ?
C4 H4C 0.9600 . ?
C5 H5A 0.9600 . ?
C5 H5B 0.9600 . ?
C5 H5C 0.9600 . ?
C6 H6A 0.9600 . ?
C6 H6B 0.9600 . ?
C6 H6C 0.9600 . ?
C7 N1 1.344(17) . ?
C7 C8 1.366(19) . ?
C7 H7A 0.9300 . ?
C8 C9 1.387(17) . ?
C8 H8A 0.9300 . ?
C9 C8 1.387(17) 6_565 ?
C9 C10 1.49(3) . ?
C10 N2 1.338(13) 2_665 ?
C10 N2 1.338(13) . ?
N1 C7 1.344(17) 6_565 ?
N2 C10 1.338(13) 3_565 ?
